data_4101168
_journal_name_full 'Journal of the American Chemical Society'
_journal_paper_doi 10.1021/ja058763f
_journal_year 2006
_chemical_formula_moiety 'C22 H20 Cl O P'
_chemical_formula_sum 'C22 H20 Cl O P'
_chemical_formula_weight 366.83
_space_group_IT_number 1
_space_group_name_Hall 'P 1'
_space_group_name_H-M_alt 'P 1'
_symmetry_cell_setting triclinic
_symmetry_Int_Tables_number 1
_symmetry_space_group_name_Hall 'P 1'
_symmetry_space_group_name_H-M 'P 1'
_cell_angle_alpha 81.21(2)
_cell_angle_beta 87.89(2)
_cell_angle_gamma 76.99(2)
_cell_formula_units_Z 3
_cell_length_a 6.106(4)
_cell_length_b 13.973(6)
_cell_length_c 16.979(8)
_cell_measurement_temperature 123.1
_cell_volume 1394(1)
_exptl_crystal_density_diffrn 1.310
_cod_database_code 4101168

loop_
_symmetry_equiv_pos_site_id
_symmetry_equiv_pos_as_xyz
1 +X,+Y,+Z

loop_
_atom_site_label
_atom_site_type_symbol
_atom_site_fract_x
_atom_site_fract_y
_atom_site_fract_z
_atom_site_U_iso_or_equiv
_atom_site_adp_type
_atom_site_occupancy
_atom_site_symmetry_multiplicity
_atom_site_calc_flag
_atom_site_refinement_flags
_atom_site_disorder_assembly
_atom_site_disorder_group
Cl(1) Cl -0.7575(1) 0.65067(7) -0.35215(5) 0.0318(2) Uani 1.00 1 d . . .
Cl(2) Cl 0.3882(1) -0.22434(6) 0.05135(5) 0.0313(2) Uani 1.00 1 d . . .
Cl(3) Cl 0.2590(2) -0.39093(7) -0.56704(5) 0.0350(2) Uani 1.00 1 d . . .
P(1) P 0.0497(1) 0.51074(6) 0.07259(5) 0.0176(2) Uani 1.00 1 d . . .
P(2) P -0.4689(1) 0.17622(6) -0.22312(5) 0.0198(2) Uani 1.00 1 d . . .
P(3) P -0.7015(1) 0.09048(6) -0.59108(5) 0.0189(2) Uani 1.00 1 d . . .
O(1) O 0.2908(4) 0.5155(2) 0.0619(1) 0.0242(5) Uani 1.00 1 d . . .
O(2) O -0.7136(4) 0.1968(2) -0.2040(1) 0.0289(6) Uani 1.00 1 d . . .
O(3) O -0.9363(4) 0.0848(2) -0.5673(1) 0.0276(6) Uani 1.00 1 d . . .
C(1) C 0.0922(6) 0.4389(3) -0.0921(2) 0.0265(8) Uani 1.00 1 d . . .
C(2) C -0.0851(5) 0.5128(2) -0.0855(2) 0.0186(7) Uani 1.00 1 d . . .
C(3) C -0.1267(5) 0.5685(2) -0.0136(2) 0.0188(7) Uani 1.00 1 d . . .
C(4) C -0.0938(6) 0.6755(2) -0.0367(2) 0.0251(7) Uani 1.00 1 d . . .
C(5) C -0.2542(5) 0.5486(2) -0.1506(2) 0.0202(7) Uani 1.00 1 d . . .
C(6) C -0.1854(6) 0.5457(2) -0.2300(2) 0.0249(7) Uani 1.00 1 d . . .
C(7) C -0.3397(6) 0.5767(3) -0.2922(2) 0.0273(8) Uani 1.00 1 d . . .
C(8) C -0.5641(6) 0.6114(2) -0.2746(2) 0.0249(8) Uani 1.00 1 d . . .
C(9) C -0.6370(6) 0.6166(3) -0.1973(2) 0.0262(8) Uani 1.00 1 d . . .
C(10) C -0.4816(6) 0.5849(3) -0.1354(2) 0.0252(8) Uani 1.00 1 d . . .
C(11) C 0.0118(5) 0.3850(2) 0.1004(2) 0.0203(7) Uani 1.00 1 d . . .
C(12) C 0.1946(6) 0.3167(2) 0.1377(2) 0.0252(8) Uani 1.00 1 d . . .
C(13) C 0.1808(6) 0.2180(3) 0.1605(2) 0.0310(8) Uani 1.00 1 d . . .
C(14) C -0.0120(6) 0.1881(3) 0.1450(2) 0.0318(9) Uani 1.00 1 d . . .
C(15) C -0.1947(6) 0.2562(3) 0.1081(2) 0.0312(9) Uani 1.00 1 d . . .
C(16) C -0.1839(6) 0.3558(2) 0.0864(2) 0.0263(8) Uani 1.00 1 d . . .
C(17) C -0.0796(5) 0.5774(2) 0.1518(2) 0.0182(6) Uani 1.00 1 d . . .
C(18) C -0.2931(5) 0.5725(2) 0.1826(2) 0.0231(7) Uani 1.00 1 d . . .
C(19) C -0.3775(5) 0.6235(3) 0.2450(2) 0.0260(8) Uani 1.00 1 d . . .
C(20) C -0.2518(6) 0.6790(2) 0.2772(2) 0.0256(7) Uani 1.00 1 d . . .
C(21) C -0.0436(6) 0.6850(2) 0.2466(2) 0.0257(8) Uani 1.00 1 d . . .
C(22) C 0.0430(5) 0.6344(2) 0.1840(2) 0.0221(7) Uani 1.00 1 d . . .
C(23) C -0.5143(6) 0.1634(3) -0.0275(2) 0.0296(8) Uani 1.00 1 d . . .
C(24) C -0.3249(6) 0.1376(2) -0.0683(2) 0.0221(7) Uani 1.00 1 d . . .
C(25) C -0.2883(5) 0.1988(2) -0.1480(2) 0.0213(7) Uani 1.00 1 d . . .
C(26) C -0.3297(7) 0.3107(2) -0.1438(2) 0.0314(9) Uani 1.00 1 d . . .
C(27) C -0.1450(5) 0.0496(2) -0.0378(2) 0.0214(7) Uani 1.00 1 d . . .
C(28) C -0.1961(6) -0.0265(3) 0.0181(2) 0.0250(7) Uani 1.00 1 d . . .
C(29) C -0.0338(6) -0.1097(2) 0.0473(2) 0.0247(7) Uani 1.00 1 d . . .
C(30) C 0.1843(6) -0.1181(2) 0.0187(2) 0.0258(8) Uani 1.00 1 d . . .
C(31) C 0.2420(6) -0.0435(3) -0.0358(2) 0.0332(9) Uani 1.00 1 d . . .
C(32) C 0.0775(6) 0.0398(3) -0.0635(2) 0.0305(8) Uani 1.00 1 d . . .
C(33) C -0.3631(5) 0.0478(2) -0.2358(2) 0.0216(7) Uani 1.00 1 d . . .
C(34) C -0.5116(6) -0.0149(3) -0.2233(2) 0.0345(9) Uani 1.00 1 d . . .
C(35) C -0.4399(8) -0.1153(3) -0.2298(3) 0.046(1) Uani 1.00 1 d . . .
C(36) C -0.2239(8) -0.1535(3) -0.2519(2) 0.040(1) Uani 1.00 1 d . . .
C(37) C -0.0727(8) -0.0909(3) -0.2645(3) 0.044(1) Uani 1.00 1 d . . .
C(38) C -0.1442(7) 0.0084(3) -0.2564(3) 0.038(1) Uani 1.00 1 d . . .
C(39) C -0.4131(5) 0.2544(2) -0.3132(2) 0.0229(7) Uani 1.00 1 d . . .
C(40) C -0.1998(6) 0.2534(3) -0.3461(2) 0.0339(9) Uani 1.00 1 d . . .
C(41) C -0.1741(7) 0.3152(3) -0.4164(2) 0.039(1) Uani 1.00 1 d . . .
C(42) C -0.3625(7) 0.3790(3) -0.4537(2) 0.040(1) Uani 1.00 1 d . . .
C(43) C -0.5704(7) 0.3830(3) -0.4197(2) 0.039(1) Uani 1.00 1 d . . .
C(44) C -0.5977(6) 0.3213(3) -0.3505(2) 0.0294(8) Uani 1.00 1 d . . .
C(45) C -0.6538(7) -0.0825(3) -0.4290(2) 0.0339(9) Uani 1.00 1 d . . .
C(46) C -0.4902(5) -0.0629(2) -0.4788(2) 0.0228(7) Uani 1.00 1 d . . .
C(47) C -0.4915(6) 0.0454(2) -0.5128(2) 0.0236(7) Uani 1.00 1 d . . .
C(48) C -0.5356(9) 0.1144(3) -0.4489(2) 0.043(1) Uani 1.00 1 d . . .
C(49) C -0.3037(5) -0.1434(2) -0.5017(2) 0.0225(7) Uani 1.00 1 d . . .
C(50) C -0.3314(6) -0.2413(2) -0.4946(2) 0.0255(8) Uani 1.00 1 d . . .
C(51) C -0.1606(6) -0.3172(3) -0.5140(2) 0.0278(8) Uani 1.00 1 d . . .
C(52) C 0.0414(6) -0.2960(2) -0.5417(2) 0.0263(8) Uani 1.00 1 d . . .
C(53) C 0.0731(6) -0.2006(3) -0.5497(2) 0.0314(9) Uani 1.00 1 d . . .
C(54) C -0.0993(6) -0.1250(3) -0.5299(2) 0.0303(8) Uani 1.00 1 d . . .
C(55) C -0.6032(5) 0.0200(2) -0.6712(2) 0.0175(6) Uani 1.00 1 d . . .
C(56) C -0.7519(5) -0.0286(2) -0.7008(2) 0.0242(7) Uani 1.00 1 d . . .
C(57) C -0.6842(6) -0.0821(2) -0.7639(2) 0.0278(8) Uani 1.00 1 d . . .
C(58) C -0.4770(6) -0.0862(2) -0.7978(2) 0.0266(8) Uani 1.00 1 d . . .
C(59) C -0.3277(6) -0.0387(3) -0.7686(2) 0.0312(9) Uani 1.00 1 d . . .
C(60) C -0.3900(5) 0.0138(3) -0.7054(2) 0.0280(8) Uani 1.00 1 d . . .
C(61) C -0.6813(5) 0.2173(2) -0.6262(2) 0.0218(7) Uani 1.00 1 d . . .
C(62) C -0.8814(6) 0.2897(2) -0.6290(2) 0.0291(8) Uani 1.00 1 d . . .
C(63) C -0.8789(7) 0.3881(3) -0.6576(3) 0.038(1) Uani 1.00 1 d . . .
C(64) C -0.6824(7) 0.4142(3) -0.6852(2) 0.0335(9) Uani 1.00 1 d . . .
C(65) C -0.4805(6) 0.3421(3) -0.6828(3) 0.0353(9) Uani 1.00 1 d . . .
C(66) C -0.4814(6) 0.2447(2) -0.6524(2) 0.0291(8) Uani 1.00 1 d . . .
H(1) H 0.1123 0.4079 -0.1388 0.032 Uiso 1.00 1 c R . .
H(2) H 0.1986 0.4170 -0.0501 0.032 Uiso 1.00 1 c R . .
H(3) H -0.2789 0.5725 0.0024 0.023 Uiso 1.00 1 c R . .
H(4) H -0.1145 0.6951 -0.0925 0.030 Uiso 1.00 1 c R . .
H(5) H -0.2004 0.7190 -0.0090 0.030 Uiso 1.00 1 c R . .
H(6) H 0.0538 0.6780 -0.0227 0.030 Uiso 1.00 1 c R . .
H(7) H -0.0309 0.5220 -0.2415 0.031 Uiso 1.00 1 c R . .
H(8) H -0.2914 0.5741 -0.3458 0.033 Uiso 1.00 1 c R . .
H(9) H -0.7913 0.6414 -0.1864 0.032 Uiso 1.00 1 c R . .
H(10) H -0.5313 0.5883 -0.0820 0.030 Uiso 1.00 1 c R . .
H(11) H 0.3277 0.3375 0.1476 0.030 Uiso 1.00 1 c R . .
H(12) H 0.3040 0.1714 0.1867 0.035 Uiso 1.00 1 c R . .
H(13) H -0.0200 0.1206 0.1598 0.038 Uiso 1.00 1 c R . .
H(14) H -0.3264 0.2351 0.0973 0.038 Uiso 1.00 1 c R . .
H(15) H -0.3097 0.4030 0.0627 0.032 Uiso 1.00 1 c R . .
H(16) H -0.3801 0.5346 0.1607 0.027 Uiso 1.00 1 c R . .
H(17) H -0.5225 0.6202 0.2659 0.031 Uiso 1.00 1 c R . .
H(18) H -0.3101 0.7130 0.3204 0.030 Uiso 1.00 1 c R . .
H(19) H 0.0417 0.7238 0.2682 0.032 Uiso 1.00 1 c R . .
H(20) H 0.1874 0.6388 0.1630 0.026 Uiso 1.00 1 c R . .
H(21) H -0.6262 0.2198 -0.0482 0.035 Uiso 1.00 1 c R . .
H(22) H -0.5375 0.1253 0.0222 0.035 Uiso 1.00 1 c R . .
H(23) H -0.1365 0.1769 -0.1636 0.026 Uiso 1.00 1 c R . .
H(24) H -0.4818 0.3411 -0.1572 0.039 Uiso 1.00 1 c R . .
H(25) H -0.2331 0.3400 -0.1802 0.039 Uiso 1.00 1 c R . .
H(26) H -0.3004 0.3201 -0.0914 0.039 Uiso 1.00 1 c R . .
H(27) H -0.3464 -0.0209 0.0368 0.030 Uiso 1.00 1 c R . .
H(28) H -0.0715 -0.1600 0.0862 0.029 Uiso 1.00 1 c R . .
H(29) H 0.3928 -0.0491 -0.0539 0.039 Uiso 1.00 1 c R . .
H(30) H 0.1171 0.0911 -0.1008 0.036 Uiso 1.00 1 c R . .
H(31) H -0.6639 0.0108 -0.2102 0.042 Uiso 1.00 1 c R . .
H(32) H -0.5418 -0.1580 -0.2187 0.057 Uiso 1.00 1 c R . .
H(33) H -0.1774 -0.2214 -0.2585 0.048 Uiso 1.00 1 c R . .
H(34) H 0.0788 -0.1166 -0.2787 0.052 Uiso 1.00 1 c R . .
H(35) H -0.0403 0.0504 -0.2652 0.046 Uiso 1.00 1 c R . .
H(36) H -0.0714 0.2101 -0.3203 0.040 Uiso 1.00 1 c R . .
H(37) H -0.0289 0.3139 -0.4389 0.046 Uiso 1.00 1 c R . .
H(38) H -0.3463 0.4200 -0.5026 0.047 Uiso 1.00 1 c R . .
H(39) H -0.6974 0.4287 -0.4444 0.046 Uiso 1.00 1 c R . .
H(40) H -0.7433 0.3244 -0.3279 0.034 Uiso 1.00 1 c R . .
H(41) H -0.7700 -0.0299 -0.4155 0.039 Uiso 1.00 1 c R . .
H(42) H -0.6542 -0.1493 -0.4072 0.040 Uiso 1.00 1 c R . .
H(43) H -0.3482 0.0475 -0.5358 0.029 Uiso 1.00 1 c R . .
H(44) H -0.4849 0.0777 -0.3986 0.052 Uiso 1.00 1 c R . .
H(45) H -0.6922 0.1421 -0.4461 0.052 Uiso 1.00 1 c R . .
H(46) H -0.4574 0.1663 -0.4621 0.052 Uiso 1.00 1 c R . .
H(47) H -1.0182 0.2718 -0.6113 0.035 Uiso 1.00 1 c R . .
H(48) H -0.1818 -0.3832 -0.5084 0.034 Uiso 1.00 1 c R . .
H(49) H 0.2125 -0.1865 -0.5688 0.037 Uiso 1.00 1 c R . .
H(50) H -0.0769 -0.0591 -0.5357 0.036 Uiso 1.00 1 c R . .
H(51) H -0.8977 -0.0252 -0.6784 0.030 Uiso 1.00 1 c R . .
H(52) H -0.7840 -0.1162 -0.7833 0.036 Uiso 1.00 1 c R . .
H(53) H -0.4350 -0.1217 -0.8414 0.032 Uiso 1.00 1 c R . .
H(54) H -0.1831 -0.0419 -0.7921 0.039 Uiso 1.00 1 c R . .
H(55) H -0.2866 0.0455 -0.6851 0.036 Uiso 1.00 1 c R . .
H(56) H -0.4708 -0.2557 -0.4760 0.031 Uiso 1.00 1 c R . .
H(57) H -1.0139 0.4378 -0.6583 0.045 Uiso 1.00 1 c R . .
H(58) H -0.6835 0.4814 -0.7059 0.040 Uiso 1.00 1 c R . .
H(59) H -0.3449 0.3601 -0.7019 0.043 Uiso 1.00 1 c R . .
H(60) H -0.3445 0.1959 -0.6494 0.034 Uiso 1.00 1 c R . .

loop_
_atom_site_aniso_label
_atom_site_aniso_U_11
_atom_site_aniso_U_22
_atom_site_aniso_U_33
_atom_site_aniso_U_12
_atom_site_aniso_U_13
_atom_site_aniso_U_23
Cl(1) 0.0335(4) 0.0424(5) 0.0201(3) -0.0140(3) -0.0069(3) 0.0035(3)
Cl(2) 0.0276(4) 0.0261(4) 0.0374(4) -0.0033(3) -0.0025(3) 0.0008(3)
Cl(3) 0.0403(5) 0.0296(4) 0.0286(4) 0.0053(3) 0.0007(3) -0.0034(3)
P(1) 0.0157(3) 0.0188(3) 0.0185(3) -0.0030(3) -0.0011(3) -0.0045(3)
P(2) 0.0166(4) 0.0195(4) 0.0227(4) -0.0033(3) 0.0004(3) -0.0019(3)
P(3) 0.0190(4) 0.0159(3) 0.0220(3) -0.0032(3) 0.0020(3) -0.0050(3)
O(1) 0.015(1) 0.028(1) 0.029(1) -0.0052(8) -0.0015(8) -0.0038(9)
O(2) 0.017(1) 0.032(1) 0.035(1) -0.0040(9) 0.0015(9) 0.001(1)
O(3) 0.023(1) 0.024(1) 0.037(1) -0.0068(9) 0.0071(9) -0.007(1)
C(1) 0.026(2) 0.030(2) 0.023(1) -0.004(1) 0.001(1) -0.008(1)
C(2) 0.021(1) 0.021(1) 0.015(1) -0.008(1) 0.001(1) -0.004(1)
C(3) 0.018(1) 0.021(1) 0.018(1) -0.005(1) -0.000(1) -0.004(1)
C(4) 0.029(2) 0.020(1) 0.025(1) -0.003(1) -0.002(1) -0.003(1)
C(5) 0.026(1) 0.018(1) 0.018(1) -0.008(1) 0.000(1) -0.004(1)
C(6) 0.025(2) 0.028(2) 0.023(1) -0.008(1) 0.002(1) -0.007(1)
C(7) 0.033(2) 0.034(2) 0.017(1) -0.013(1) 0.003(1) -0.001(1)
C(8) 0.030(2) 0.027(2) 0.020(1) -0.012(1) -0.005(1) 0.000(1)
C(9) 0.023(2) 0.034(2) 0.024(1) -0.010(1) -0.000(1) -0.005(1)
C(10) 0.027(2) 0.029(2) 0.019(1) -0.007(1) 0.001(1) -0.005(1)
C(11) 0.024(1) 0.020(1) 0.018(1) -0.003(1) -0.001(1) -0.005(1)
C(12) 0.025(2) 0.026(2) 0.024(1) -0.002(1) -0.004(1) -0.005(1)
C(13) 0.032(2) 0.026(2) 0.030(2) 0.002(1) -0.004(1) -0.001(1)
C(14) 0.036(2) 0.019(1) 0.038(2) -0.006(1) 0.004(1) -0.001(1)
C(15) 0.029(2) 0.027(2) 0.039(2) -0.009(1) -0.001(1) -0.008(1)
C(16) 0.026(2) 0.024(1) 0.029(2) -0.005(1) -0.004(1) -0.003(1)
C(17) 0.019(1) 0.018(1) 0.017(1) -0.001(1) -0.000(1) -0.003(1)
C(18) 0.020(1) 0.025(1) 0.024(1) -0.004(1) -0.001(1) -0.004(1)
C(19) 0.020(1) 0.030(2) 0.027(1) -0.004(1) 0.001(1) -0.005(1)
C(20) 0.030(2) 0.024(2) 0.020(1) -0.001(1) -0.004(1) -0.005(1)
C(21) 0.029(2) 0.025(1) 0.025(1) -0.007(1) -0.008(1) -0.006(1)
C(22) 0.022(1) 0.021(1) 0.023(1) -0.005(1) -0.004(1) 0.000(1)
C(23) 0.035(2) 0.026(2) 0.027(2) -0.004(1) 0.005(1) -0.007(1)
C(24) 0.028(2) 0.020(1) 0.020(1) -0.006(1) 0.001(1) -0.007(1)
C(25) 0.021(1) 0.021(1) 0.022(1) -0.005(1) 0.003(1) -0.005(1)
C(26) 0.041(2) 0.021(1) 0.034(2) -0.010(1) 0.002(1) -0.008(1)
C(27) 0.024(1) 0.023(1) 0.020(1) -0.008(1) 0.001(1) -0.007(1)
C(28) 0.025(2) 0.027(2) 0.024(1) -0.006(1) 0.005(1) -0.005(1)
C(29) 0.030(2) 0.023(1) 0.021(1) -0.007(1) 0.002(1) -0.000(1)
C(30) 0.025(2) 0.025(2) 0.027(1) -0.006(1) -0.005(1) -0.001(1)
C(31) 0.020(2) 0.038(2) 0.039(2) -0.010(1) -0.001(1) 0.008(2)
C(32) 0.024(2) 0.030(2) 0.034(2) -0.008(1) -0.002(1) 0.007(1)
C(33) 0.026(2) 0.019(1) 0.019(1) -0.004(1) -0.002(1) -0.001(1)
C(34) 0.030(2) 0.026(2) 0.049(2) -0.010(1) 0.004(1) -0.003(2)
C(35) 0.051(2) 0.025(2) 0.066(3) -0.018(2) -0.004(2) -0.002(2)
C(36) 0.059(3) 0.022(2) 0.038(2) -0.004(2) -0.006(2) -0.006(2)
C(37) 0.044(2) 0.029(2) 0.056(2) 0.001(2) 0.012(2) -0.013(2)
C(38) 0.033(2) 0.030(2) 0.051(2) -0.006(1) 0.010(2) -0.007(2)
C(39) 0.027(2) 0.020(1) 0.022(1) -0.008(1) -0.003(1) 0.003(1)
C(40) 0.030(2) 0.038(2) 0.032(2) -0.008(1) -0.001(1) 0.003(2)
C(41) 0.034(2) 0.045(2) 0.036(2) -0.013(2) 0.003(1) 0.006(2)
C(42) 0.051(2) 0.034(2) 0.032(2) -0.016(2) -0.008(2) 0.010(2)
C(43) 0.042(2) 0.032(2) 0.039(2) -0.005(2) -0.012(2) 0.007(2)
C(44) 0.026(2) 0.025(2) 0.034(2) -0.001(1) -0.004(1) -0.002(1)
C(45) 0.040(2) 0.030(2) 0.029(2) -0.005(1) 0.011(1) -0.002(1)
C(46) 0.027(2) 0.020(1) 0.021(1) -0.006(1) -0.001(1) -0.002(1)
C(47) 0.031(2) 0.017(1) 0.023(1) -0.006(1) -0.004(1) -0.004(1)
C(48) 0.078(3) 0.027(2) 0.026(2) -0.013(2) -0.008(2) -0.008(1)
C(49) 0.028(2) 0.021(1) 0.019(1) -0.007(1) -0.004(1) -0.001(1)
C(50) 0.030(2) 0.022(1) 0.024(1) -0.007(1) 0.001(1) 0.001(1)
C(51) 0.037(2) 0.022(1) 0.025(1) -0.008(1) -0.004(1) -0.003(1)
C(52) 0.030(2) 0.023(1) 0.022(1) -0.000(1) -0.005(1) -0.002(1)
C(53) 0.023(2) 0.028(2) 0.041(2) -0.006(1) -0.001(1) 0.002(1)
C(54) 0.031(2) 0.022(1) 0.038(2) -0.008(1) -0.007(1) 0.002(1)
C(55) 0.018(1) 0.016(1) 0.019(1) -0.003(1) -0.001(1) -0.003(1)
C(56) 0.019(1) 0.026(1) 0.029(2) -0.008(1) 0.002(1) -0.007(1)
C(57) 0.031(2) 0.026(2) 0.031(2) -0.013(1) -0.002(1) -0.009(1)
C(58) 0.036(2) 0.022(1) 0.023(1) -0.007(1) 0.001(1) -0.006(1)
C(59) 0.022(2) 0.039(2) 0.036(2) -0.007(1) 0.007(1) -0.015(2)
C(60) 0.018(1) 0.035(2) 0.035(2) -0.009(1) 0.003(1) -0.015(1)
C(61) 0.023(1) 0.017(1) 0.026(1) -0.004(1) -0.003(1) -0.005(1)
C(62) 0.025(2) 0.023(2) 0.039(2) -0.003(1) -0.002(1) -0.007(1)
C(63) 0.033(2) 0.020(2) 0.059(2) 0.003(1) -0.010(2) -0.004(2)
C(64) 0.039(2) 0.019(1) 0.042(2) -0.008(1) -0.015(2) 0.003(1)
C(65) 0.030(2) 0.028(2) 0.049(2) -0.014(1) -0.009(2) 0.004(2)
C(66) 0.021(2) 0.020(1) 0.044(2) -0.001(1) -0.002(1) -0.003(1)

loop_
_geom_bond_atom_site_label_1
_geom_bond_atom_site_label_2
_geom_bond_distance
_geom_bond_publ_flag
_geom_bond_site_symmetry_1
_geom_bond_site_symmetry_2
Cl(1) C(8) 1.741(3) ? . .
Cl(2) C(30) 1.740(3) ? . .
Cl(3) C(52) 1.746(3) ? . .
P(1) O(1) 1.491(2) ? . .
P(1) C(3) 1.821(3) ? . .
P(1) C(11) 1.812(3) ? . .
P(1) C(17) 1.810(3) ? . .
P(2) O(2) 1.490(2) ? . .
P(2) C(25) 1.825(3) ? . .
P(2) C(33) 1.808(3) ? . .
P(2) C(39) 1.807(3) ? . .
P(3) O(3) 1.491(3) ? . .
P(3) C(47) 1.820(3) ? . .
P(3) C(55) 1.806(3) ? . .
P(3) C(61) 1.811(3) ? . .
C(1) C(2) 1.332(4) ? . .
C(2) C(3) 1.529(4) ? . .
C(2) C(5) 1.491(4) ? . .
C(3) C(4) 1.543(5) ? . .
C(5) C(6) 1.401(4) ? . .
C(5) C(10) 1.396(4) ? . .
C(6) C(7) 1.393(4) ? . .
C(7) C(8) 1.384(5) ? . .
C(8) C(9) 1.377(4) ? . .
C(9) C(10) 1.394(4) ? . .
C(11) C(12) 1.395(4) ? . .
C(11) C(16) 1.386(5) ? . .
C(12) C(13) 1.396(5) ? . .
C(13) C(14) 1.381(6) ? . .
C(14) C(15) 1.390(5) ? . .
C(15) C(16) 1.399(5) ? . .
C(17) C(18) 1.399(4) ? . .
C(17) C(22) 1.387(5) ? . .
C(18) C(19) 1.385(5) ? . .
C(19) C(20) 1.385(5) ? . .
C(20) C(21) 1.371(5) ? . .
C(21) C(22) 1.388(5) ? . .
C(23) C(24) 1.333(5) ? . .
C(24) C(25) 1.524(4) ? . .
C(24) C(27) 1.492(4) ? . .
C(25) C(26) 1.538(5) ? . .
C(27) C(24) 1.492(4) ? . .
C(27) C(28) 1.395(4) ? . .
C(27) C(32) 1.395(5) ? . .
C(28) C(27) 1.395(4) ? . .
C(28) C(29) 1.386(4) ? . .
C(29) C(30) 1.387(5) ? . .
C(30) C(31) 1.384(5) ? . .
C(31) C(32) 1.388(5) ? . .
C(32) C(27) 1.395(5) ? . .
C(33) C(34) 1.387(5) ? . .
C(33) C(38) 1.380(5) ? . .
C(34) C(35) 1.393(5) ? . .
C(35) C(36) 1.369(6) ? . .
C(36) C(37) 1.398(7) ? . .
C(37) C(38) 1.385(6) ? . .
C(39) C(40) 1.397(5) ? . .
C(39) C(44) 1.394(4) ? . .
C(40) C(41) 1.389(5) ? . .
C(41) C(40) 1.389(5) ? . .
C(41) C(42) 1.392(5) ? . .
C(42) C(41) 1.392(5) ? . .
C(42) C(43) 1.368(6) ? . .
C(43) C(44) 1.377(5) ? . .
C(45) C(46) 1.333(5) ? . .
C(46) C(47) 1.534(4) ? . .
C(46) C(49) 1.496(4) ? . .
C(47) C(48) 1.537(5) ? . .
C(49) C(50) 1.403(5) ? . .
C(49) C(54) 1.384(5) ? . .
C(50) C(51) 1.379(5) ? . .
C(51) C(52) 1.382(5) ? . .
C(52) C(53) 1.376(5) ? . .
C(53) C(54) 1.386(5) ? . .
C(55) C(56) 1.399(5) ? . .
C(55) C(60) 1.396(4) ? . .
C(56) C(57) 1.395(5) ? . .
C(57) C(58) 1.364(5) ? . .
C(58) C(59) 1.386(6) ? . .
C(59) C(60) 1.385(5) ? . .
C(61) C(62) 1.397(4) ? . .
C(61) C(66) 1.398(5) ? . .
C(62) C(63) 1.391(5) ? . .
C(63) C(64) 1.376(6) ? . .
C(64) C(65) 1.403(5) ? . .
C(65) C(66) 1.380(5) ? . .
C(1) H(1) 0.9500 ? . .
C(1) H(2) 0.9500 ? . .
C(3) H(3) 0.9500 ? . .
C(4) H(4) 0.9501 ? . .
C(4) H(5) 0.9500 ? . .
C(4) H(6) 0.9500 ? . .
C(6) H(7) 0.9500 ? . .
C(7) H(8) 0.9500 ? . .
C(9) H(9) 0.9500 ? . .
C(10) H(10) 0.9501 ? . .
C(12) H(11) 0.9500 ? . .
C(13) H(12) 0.9500 ? . .
C(14) H(13) 0.9500 ? . .
C(15) H(14) 0.9500 ? . .
C(16) H(15) 0.9500 ? . .
C(18) H(16) 0.9500 ? . .
C(19) H(17) 0.9500 ? . .
C(20) H(18) 0.9500 ? . .
C(21) H(19) 0.9500 ? . .
C(22) H(20) 0.9500 ? . .
C(23) H(21) 0.9500 ? . .
C(23) H(22) 0.9500 ? . .
C(25) H(23) 0.9500 ? . .
C(26) H(24) 0.9500 ? . .
C(26) H(25) 0.9500 ? . .
C(26) H(26) 0.9499 ? . .
C(28) H(27) 0.9500 ? . .
C(29) H(28) 0.9500 ? . .
C(31) H(29) 0.9500 ? . .
C(32) H(30) 0.9500 ? . .
C(34) H(31) 0.9500 ? . .
C(35) H(32) 0.9500 ? . .
C(36) H(33) 0.9500 ? . .
C(37) H(34) 0.9500 ? . .
C(38) H(35) 0.9500 ? . .
C(40) H(36) 0.9500 ? . .
C(41) H(37) 0.9500 ? . .
C(42) H(38) 0.9499 ? . .
C(43) H(39) 0.9500 ? . .
C(44) H(40) 0.9500 ? . .
C(45) H(41) 0.9500 ? . .
C(45) H(42) 0.9500 ? . .
C(47) H(43) 0.9500 ? . .
C(48) H(44) 0.9499 ? . .
C(48) H(45) 0.9500 ? . .
C(48) H(46) 0.9500 ? . .
C(50) H(56) 0.9500 ? . .
C(51) H(48) 0.9500 ? . .
C(53) H(49) 0.9500 ? . .
C(54) H(50) 0.9500 ? . .
C(56) H(51) 0.9500 ? . .
C(57) H(52) 0.9500 ? . .
C(58) H(53) 0.9501 ? . .
C(59) H(54) 0.9500 ? . .
C(60) H(55) 0.9499 ? . .
C(62) H(47) 0.9500 ? . .
C(63) H(57) 0.9500 ? . .
C(64) H(58) 0.9500 ? . .
C(65) H(59) 0.9500 ? . .
C(66) H(60) 0.9500 ? . .
H(37) C(41) 0.9500 ? . .

loop_
_cod_related_entry_id
_cod_related_entry_database
_cod_related_entry_code
1 ChemSpider 9748949
